data_2209577
loop_
_publ_author_name
'Harding, Phimphaka'
'Harding, David J.'
'Saithong, Saowanit'
'Pakawatchai, Chaveng'
'Youngme, Sujittra'

_publ_section_title <i>trans</i>-Dichloro(triethylamine-\k<i>N</i>)(triphenylphosphine-\k<i>P</i>)palladium(II)
_journal_coeditor_code KJ2016
_journal_issue 7
_journal_name_full 'Acta Crystallographica Section E'
_journal_page_first m1616
_journal_page_last m1617
_journal_paper_doi 10.1107/S1600536806022914
_journal_volume 62
_journal_year 2006
_chemical_formula_iupac '[Pd Cl2 (C6 H15 N) (C18 H15 P)]'
_chemical_formula_moiety 'C24 H30 Cl2 N P Pd'
_chemical_formula_sum 'C24 H30 Cl2 N P Pd'
_chemical_formula_weight 540.76
_chemical_name_systematic
;
trans-Dichloro(triethylamine-\kN)(triphenylphosphine-\kP)palladium(II)
;
_space_group_IT_number 14
_symmetry_cell_setting monoclinic
_symmetry_space_group_name_Hall '-P 2ybc'
_symmetry_space_group_name_H-M 'P 1 21/c 1'
_atom_sites_solution_hydrogens geom
_atom_sites_solution_primary direct
_atom_sites_solution_secondary difmap
_audit_creation_method SHELXL-97
_cell_angle_alpha 90.00
_cell_angle_beta 113.628(2)
_cell_angle_gamma 90.00
_cell_formula_units_Z 4
_cell_length_a 16.6260(14)
_cell_length_b 10.7341(9)
_cell_length_c 14.9916(13)
_cell_measurement_reflns_used 3044
_cell_measurement_temperature 293(2)
_cell_measurement_theta_max 21.55
_cell_measurement_theta_min 2.41
_cell_volume 2451.2(4)
_computing_cell_refinement SMART
_computing_data_collection 'SMART (Bruker, 1997)'
_computing_data_reduction 'SAINT (Bruker, 1997)'
_computing_molecular_graphics 'XSHELL (Sheldrick, 1997)'
_computing_publication_material XSHELL
_computing_structure_refinement 'SHELXL97 (Sheldrick, 1997)'
_computing_structure_solution 'SHELXS97 (Sheldrick, 1997)'
_diffrn_ambient_temperature 293(2)
_diffrn_measured_fraction_theta_full 1.000
_diffrn_measured_fraction_theta_max 1.000
_diffrn_measurement_device_type 'Bruker SMART APEX CCD area-detector'
_diffrn_measurement_method 'Frames, each covering 0.3 \% in \w'
_diffrn_radiation_monochromator graphite
_diffrn_radiation_source 'fine-focus sealed tube'
_diffrn_radiation_type MoK\a
_diffrn_radiation_wavelength 0.71073
_diffrn_reflns_av_R_equivalents 0.0451
_diffrn_reflns_av_sigmaI/netI 0.0414
_diffrn_reflns_limit_h_max 19
_diffrn_reflns_limit_h_min -19
_diffrn_reflns_limit_k_max 12
_diffrn_reflns_limit_k_min -12
_diffrn_reflns_limit_l_max 17
_diffrn_reflns_limit_l_min -17
_diffrn_reflns_number 17249
_diffrn_reflns_theta_full 25.00
_diffrn_reflns_theta_max 25.00
_diffrn_reflns_theta_min 2.32
_diffrn_standards_number 0
_exptl_absorpt_coefficient_mu 1.051
_exptl_absorpt_correction_T_max 0.990
_exptl_absorpt_correction_T_min 0.804
_exptl_absorpt_correction_type multi-scan
_exptl_absorpt_process_details '(SADABS; Bruker, 1997)'
_exptl_crystal_colour orange
_exptl_crystal_density_diffrn 1.465
_exptl_crystal_density_method 'not measured'
_exptl_crystal_description plate
_exptl_crystal_F_000 1104
_exptl_crystal_size_max 0.207
_exptl_crystal_size_mid 0.196
_exptl_crystal_size_min 0.013
_refine_diff_density_max 0.590
_refine_diff_density_min -0.780
_refine_ls_extinction_method none
_refine_ls_goodness_of_fit_ref 1.173
_refine_ls_hydrogen_treatment constr
_refine_ls_matrix_type full
_refine_ls_number_parameters 265
_refine_ls_number_reflns 4312
_refine_ls_number_restraints 0
_refine_ls_restrained_S_all 1.173
_refine_ls_R_factor_all 0.0647
_refine_ls_R_factor_gt 0.0518
_refine_ls_shift/su_max 0.000
_refine_ls_shift/su_mean 0.000
_refine_ls_structure_factor_coef Fsqd
_refine_ls_weighting_details 'calc w=1/[\s^2^(Fo^2^)+(0.0423P)^2^+1.5049P] where P=(Fo^2^+2Fc^2^)/3'
_refine_ls_weighting_scheme calc
_refine_ls_wR_factor_gt 0.1007
_refine_ls_wR_factor_ref 0.1056
_reflns_number_gt 3639
_reflns_number_total 4312
_reflns_threshold_expression I>2\s(I)
_cod_data_source_file kj2016.cif
_cod_data_source_block II
_cod_depositor_comments
;
The following automatic conversions were performed:
'_symmetry_cell_setting' value 'Monoclinic' changed to 'monoclinic'
according to '/home/saulius/struct/CIF-dictionaries/cif_core.dic'
dictionary named 'cif_core.dic' version 2.4.1 from 2010-06-29.

Automatic conversion script
Id: cif_fix_enum 1527 2010-12-29 10:47:43Z saulius 

The following automatic conversions were performed:

'_symmetry_cell_setting' value 'Monoclinic' changed to 'monoclinic'
according to /home/saulius/struct/CIF-dictionaries/cif_core.dic
dictionary named 'cif_core.dic' version 2.4.1 from 2010-06-29.

Automatic conversion script
Id: cif_fix_values 1715 2011-07-08 13:25:40Z adriana 
;
_cod_original_sg_symbol_H-M 'P 21/c'
_cod_database_code 2209577
_cod_database_fobs_code 2209577

loop_
_symmetry_equiv_pos_as_xyz
'x, y, z'
'-x, y+1/2, -z+1/2'
'-x, -y, -z'
'x, -y-1/2, z-1/2'

loop_
_atom_site_type_symbol
_atom_site_label
_atom_site_fract_x
_atom_site_fract_y
_atom_site_fract_z
_atom_site_U_iso_or_equiv
_atom_site_adp_type
_atom_site_calc_flag
_atom_site_refinement_flags
_atom_site_occupancy
Pd Pd1 0.27758(2) 0.44595(3) 0.12607(2) 0.03519(13) Uani d . 1
Cl Cl1 0.15791(9) 0.31611(15) 0.08103(11) 0.0701(4) Uani d . 1
Cl Cl2 0.38571(8) 0.59455(12) 0.16654(9) 0.0509(3) Uani d . 1
P P1 0.21028(7) 0.56124(11) -0.00850(8) 0.0337(3) Uani d . 1
N N1 0.3484(3) 0.3325(4) 0.2599(3) 0.0451(10) Uani d . 1
C C1 0.1157(3) 0.4934(4) -0.1085(3) 0.0379(11) Uani d . 1
C C2 0.1320(4) 0.3925(6) -0.1546(4) 0.0715(18) Uani d . 1
H H2 0.1872 0.3556 -0.1293 0.086 Uiso calc R 1
C C3 0.0678(4) 0.3451(6) -0.2377(5) 0.079(2) Uani d . 1
H H3 0.0807 0.2782 -0.2691 0.095 Uiso calc R 1
C C4 -0.0135(4) 0.3943(6) -0.2743(4) 0.0730(18) Uani d . 1
H H4 -0.0568 0.3617 -0.3305 0.088 Uiso calc R 1
C C5 -0.0311(4) 0.4919(7) -0.2280(5) 0.093(2) Uani d . 1
H H5 -0.0872 0.5260 -0.2524 0.111 Uiso calc R 1
C C6 0.0336(3) 0.5423(5) -0.1442(4) 0.0659(17) Uani d . 1
H H6 0.0205 0.6091 -0.1129 0.079 Uiso calc R 1
C C7 0.1726(3) 0.7059(4) 0.0238(3) 0.0366(11) Uani d . 1
C C8 0.1051(3) 0.7016(5) 0.0564(4) 0.0555(14) Uani d . 1
H H8 0.0808 0.6253 0.0615 0.067 Uiso calc R 1
C C9 0.0739(4) 0.8104(7) 0.0814(5) 0.0765(19) Uani d . 1
H H9 0.0273 0.8075 0.1007 0.092 Uiso calc R 1
C C10 0.1120(4) 0.9217(6) 0.0774(5) 0.0743(19) Uani d . 1
H H10 0.0915 0.9945 0.0947 0.089 Uiso calc R 1
C C11 0.1803(4) 0.9272(5) 0.0483(4) 0.0616(15) Uani d . 1
H H11 0.2060 1.0034 0.0462 0.074 Uiso calc R 1
C C12 0.2108(3) 0.8199(5) 0.0221(3) 0.0469(12) Uani d . 1
H H12 0.2576 0.8242 0.0031 0.056 Uiso calc R 1
C C13 0.2773(3) 0.5987(4) -0.0757(3) 0.0348(10) Uani d . 1
C C14 0.2453(3) 0.6794(5) -0.1537(3) 0.0457(12) Uani d . 1
H H14 0.1914 0.7183 -0.1688 0.055 Uiso calc R 1
C C15 0.2921(4) 0.7029(5) -0.2092(4) 0.0577(14) Uani d . 1
H H15 0.2703 0.7584 -0.2611 0.069 Uiso calc R 1
C C16 0.3712(3) 0.6447(5) -0.1884(4) 0.0545(14) Uani d . 1
H H16 0.4028 0.6605 -0.2262 0.065 Uiso calc R 1
C C17 0.4029(3) 0.5644(5) -0.1128(4) 0.0533(14) Uani d . 1
H H17 0.4566 0.5255 -0.0990 0.064 Uiso calc R 1
C C18 0.3572(3) 0.5389(4) -0.0555(3) 0.0432(12) Uani d . 1
H H18 0.3794 0.4827 -0.0042 0.052 Uiso calc R 1
C C19 0.3545(4) 0.2028(5) 0.2256(4) 0.0751(19) Uani d . 1
H H19A 0.3908 0.1533 0.2813 0.090 Uiso calc R 1
H H19B 0.2962 0.1664 0.1997 0.090 Uiso calc R 1
C C20 0.3912(4) 0.1943(7) 0.1495(5) 0.094(2) Uani d . 1
H H20A 0.3577 0.2463 0.0953 0.141 Uiso calc R 1
H H20B 0.3884 0.1095 0.1280 0.141 Uiso calc R 1
H H20C 0.4513 0.2215 0.1765 0.141 Uiso calc R 1
C C21 0.4382(3) 0.3809(6) 0.3196(4) 0.0586(15) Uani d . 1
H H21A 0.4333 0.4686 0.3321 0.070 Uiso calc R 1
H H21B 0.4731 0.3747 0.2812 0.070 Uiso calc R 1
C C22 0.4880(4) 0.3161(6) 0.4170(4) 0.0784(19) Uani d . 1
H H22A 0.4593 0.3325 0.4600 0.118 Uiso calc R 1
H H22B 0.5471 0.3471 0.4455 0.118 Uiso calc R 1
H H22C 0.4890 0.2279 0.4067 0.118 Uiso calc R 1
C C23 0.2944(4) 0.3293(6) 0.3181(4) 0.0677(17) Uani d . 1
H H23A 0.3220 0.2737 0.3730 0.081 Uiso calc R 1
H H23B 0.2372 0.2950 0.2782 0.081 Uiso calc R 1
C C24 0.2818(4) 0.4541(7) 0.3555(5) 0.087(2) Uani d . 1
H H24A 0.3380 0.4880 0.3966 0.130 Uiso calc R 1
H H24B 0.2464 0.4450 0.3923 0.130 Uiso calc R 1
H H24C 0.2531 0.5092 0.3017 0.130 Uiso calc R 1

loop_
_atom_site_aniso_label
_atom_site_aniso_U_11
_atom_site_aniso_U_22
_atom_site_aniso_U_33
_atom_site_aniso_U_12
_atom_site_aniso_U_13
_atom_site_aniso_U_23
Pd1 0.0305(2) 0.0384(2) 0.0346(2) 0.00013(16) 0.01089(15) 0.00431(16)
Cl1 0.0502(8) 0.0763(10) 0.0705(10) -0.0222(7) 0.0103(7) 0.0185(8)
Cl2 0.0484(7) 0.0570(8) 0.0409(7) -0.0177(6) 0.0110(6) -0.0039(6)
P1 0.0293(6) 0.0373(7) 0.0330(6) 0.0013(5) 0.0109(5) 0.0004(5)
N1 0.045(2) 0.045(2) 0.041(2) 0.0017(19) 0.013(2) 0.0089(19)
C1 0.030(2) 0.044(3) 0.035(3) -0.003(2) 0.009(2) 0.002(2)
C2 0.044(3) 0.084(4) 0.074(4) 0.001(3) 0.010(3) -0.041(4)
C3 0.064(4) 0.089(5) 0.082(5) -0.024(4) 0.027(4) -0.049(4)
C4 0.060(4) 0.088(5) 0.047(4) -0.028(4) -0.004(3) -0.008(3)
C5 0.047(4) 0.082(5) 0.104(6) 0.004(3) -0.017(4) -0.016(5)
C6 0.041(3) 0.060(4) 0.072(4) 0.005(3) -0.003(3) -0.012(3)
C7 0.033(2) 0.041(3) 0.033(2) 0.005(2) 0.011(2) -0.001(2)
C8 0.058(3) 0.055(3) 0.061(4) 0.000(3) 0.031(3) -0.005(3)
C9 0.063(4) 0.097(6) 0.084(5) 0.011(4) 0.045(4) -0.015(4)
C10 0.075(4) 0.073(5) 0.069(4) 0.027(4) 0.023(4) -0.015(3)
C11 0.083(4) 0.042(3) 0.053(3) 0.007(3) 0.021(3) -0.008(3)
C12 0.052(3) 0.047(3) 0.040(3) 0.000(2) 0.017(2) -0.003(2)
C13 0.029(2) 0.042(3) 0.033(2) -0.001(2) 0.011(2) -0.004(2)
C14 0.046(3) 0.057(3) 0.036(3) 0.010(2) 0.018(2) 0.006(2)
C15 0.068(4) 0.068(4) 0.039(3) 0.002(3) 0.023(3) 0.009(3)
C16 0.051(3) 0.075(4) 0.046(3) -0.009(3) 0.029(3) -0.006(3)
C17 0.040(3) 0.069(4) 0.052(3) -0.001(3) 0.020(3) -0.014(3)
C18 0.043(3) 0.050(3) 0.036(3) 0.001(2) 0.015(2) -0.001(2)
C19 0.092(5) 0.048(4) 0.063(4) 0.015(3) 0.008(4) 0.011(3)
C20 0.090(5) 0.092(5) 0.080(5) 0.038(4) 0.013(4) -0.024(4)
C21 0.046(3) 0.077(4) 0.044(3) 0.011(3) 0.009(3) 0.008(3)
C22 0.068(4) 0.098(5) 0.053(4) 0.022(4) 0.007(3) 0.010(3)
C23 0.065(4) 0.088(5) 0.049(3) -0.007(3) 0.022(3) 0.021(3)
C24 0.073(4) 0.123(6) 0.074(5) 0.018(4) 0.039(4) -0.002(4)

loop_
_atom_type_symbol
_atom_type_description
_atom_type_scat_dispersion_real
_atom_type_scat_dispersion_imag
_atom_type_scat_source
C C 0.0033 0.0016 'International Tables Vol C Tables 4.2.6.8 and 6.1.1.4'
H H 0.0000 0.0000 'International Tables Vol C Tables 4.2.6.8 and 6.1.1.4'
N N 0.0061 0.0033 'International Tables Vol C Tables 4.2.6.8 and 6.1.1.4'
P P 0.1023 0.0942 'International Tables Vol C Tables 4.2.6.8 and 6.1.1.4'
Cl Cl 0.1484 0.1585 'International Tables Vol C Tables 4.2.6.8 and 6.1.1.4'
Pd Pd -0.9988 1.0072 'International Tables Vol C Tables 4.2.6.8 and 6.1.1.4'

loop_
_geom_angle_atom_site_label_1
_geom_angle_atom_site_label_2
_geom_angle_atom_site_label_3
_geom_angle
_geom_angle_publ_flag
N1 Pd1 P1 178.30(11) y
N1 Pd1 Cl2 93.80(11) y
P1 Pd1 Cl2 84.83(4) y
N1 Pd1 Cl1 90.91(11) y
P1 Pd1 Cl1 90.53(5) y
Cl2 Pd1 Cl1 173.33(6) y
C7 P1 C13 108.2(2) ?
C7 P1 C1 106.5(2) ?
C13 P1 C1 98.6(2) ?
C7 P1 Pd1 109.48(15) ?
C13 P1 Pd1 115.04(15) ?
C1 P1 Pd1 118.09(16) ?
C23 N1 C21 110.6(4) ?
C23 N1 C19 108.7(4) ?
C21 N1 C19 109.9(4) ?
C23 N1 Pd1 108.4(3) ?
C21 N1 Pd1 112.9(3) ?
C19 N1 Pd1 106.3(3) ?
C6 C1 C2 118.6(5) ?
C6 C1 P1 124.5(4) ?
C2 C1 P1 116.7(4) ?
C1 C2 C3 120.8(5) ?
C1 C2 H2 119.6 ?
C3 C2 H2 119.6 ?
C4 C3 C2 120.9(6) ?
C4 C3 H3 119.6 ?
C2 C3 H3 119.6 ?
C3 C4 C5 118.8(5) ?
C3 C4 H4 120.6 ?
C5 C4 H4 120.6 ?
C4 C5 C6 121.0(6) ?
C4 C5 H5 119.5 ?
C6 C5 H5 119.5 ?
C1 C6 C5 119.7(6) ?
C1 C6 H6 120.1 ?
C5 C6 H6 120.1 ?
C12 C7 C8 118.5(4) ?
C12 C7 P1 122.8(4) ?
C8 C7 P1 118.6(4) ?
C9 C8 C7 120.5(5) ?
C9 C8 H8 119.8 ?
C7 C8 H8 119.8 ?
C10 C9 C8 119.6(6) ?
C10 C9 H9 120.2 ?
C8 C9 H9 120.2 ?
C9 C10 C11 120.6(6) ?
C9 C10 H10 119.7 ?
C11 C10 H10 119.7 ?
C10 C11 C12 120.1(6) ?
C10 C11 H11 119.9 ?
C12 C11 H11 119.9 ?
C11 C12 C7 120.6(5) ?
C11 C12 H12 119.7 ?
C7 C12 H12 119.7 ?
C14 C13 C18 118.9(4) ?
C14 C13 P1 119.6(3) ?
C18 C13 P1 121.3(3) ?
C15 C14 C13 120.7(5) ?
C15 C14 H14 119.7 ?
C13 C14 H14 119.7 ?
C14 C15 C16 120.2(5) ?
C14 C15 H15 119.9 ?
C16 C15 H15 119.9 ?
C17 C16 C15 119.7(5) ?
C17 C16 H16 120.1 ?
C15 C16 H16 120.1 ?
C16 C17 C18 121.4(5) ?
C16 C17 H17 119.3 ?
C18 C17 H17 119.3 ?
C17 C18 C13 119.1(5) ?
C17 C18 H18 120.4 ?
C13 C18 H18 120.4 ?
C20 C19 N1 114.9(5) ?
C20 C19 H19A 108.5 ?
N1 C19 H19A 108.5 ?
C20 C19 H19B 108.5 ?
N1 C19 H19B 108.5 ?
H19A C19 H19B 107.5 ?
C19 C20 H20A 109.5 ?
C19 C20 H20B 109.5 ?
H20A C20 H20B 109.5 ?
C19 C20 H20C 109.5 ?
H20A C20 H20C 109.5 ?
H20B C20 H20C 109.5 ?
N1 C21 C22 116.3(5) ?
N1 C21 H21A 108.2 ?
C22 C21 H21A 108.2 ?
N1 C21 H21B 108.2 ?
C22 C21 H21B 108.2 ?
H21A C21 H21B 107.4 ?
C21 C22 H22A 109.5 ?
C21 C22 H22B 109.5 ?
H22A C22 H22B 109.5 ?
C21 C22 H22C 109.5 ?
H22A C22 H22C 109.5 ?
H22B C22 H22C 109.5 ?
N1 C23 C24 114.1(5) ?
N1 C23 H23A 108.7 ?
C24 C23 H23A 108.7 ?
N1 C23 H23B 108.7 ?
C24 C23 H23B 108.7 ?
H23A C23 H23B 107.6 ?
C23 C24 H24A 109.5 ?
C23 C24 H24B 109.5 ?
H24A C24 H24B 109.5 ?
C23 C24 H24C 109.5 ?
H24A C24 H24C 109.5 ?
H24B C24 H24C 109.5 ?

loop_
_geom_bond_atom_site_label_1
_geom_bond_atom_site_label_2
_geom_bond_distance
_geom_bond_publ_flag
Pd1 N1 2.236(4) y
Pd1 P1 2.2459(12) y
Pd1 Cl2 2.2957(12) y
Pd1 Cl1 2.2979(14) y
P1 C7 1.812(5) no
P1 C13 1.821(4) no
P1 C1 1.834(4) no
N1 C23 1.483(6) ?
N1 C21 1.493(6) ?
N1 C19 1.501(7) ?
C1 C6 1.356(7) ?
C1 C2 1.368(7) ?
C2 C3 1.372(7) ?
C2 H2 0.9300 ?
C3 C4 1.346(8) ?
C3 H3 0.9300 ?
C4 C5 1.353(9) ?
C4 H4 0.9300 ?
C5 C6 1.394(8) ?
C5 H5 0.9300 ?
C6 H6 0.9300 ?
C7 C12 1.384(6) ?
C7 C8 1.392(6) ?
C8 C9 1.389(8) ?
C8 H8 0.9300 ?
C9 C10 1.364(9) ?
C9 H9 0.9300 ?
C10 C11 1.371(8) ?
C10 H10 0.9300 ?
C11 C12 1.377(7) ?
C11 H11 0.9300 ?
C12 H12 0.9300 ?
C13 C14 1.379(6) ?
C13 C18 1.394(6) ?
C14 C15 1.373(7) ?
C14 H14 0.9300 ?
C15 C16 1.374(7) ?
C15 H15 0.9300 ?
C16 C17 1.352(7) ?
C16 H16 0.9300 ?
C17 C18 1.384(7) ?
C17 H17 0.9300 ?
C18 H18 0.9300 ?
C19 C20 1.497(9) ?
C19 H19A 0.9700 ?
C19 H19B 0.9700 ?
C20 H20A 0.9600 ?
C20 H20B 0.9600 ?
C20 H20C 0.9600 ?
C21 C22 1.527(7) ?
C21 H21A 0.9700 ?
C21 H21B 0.9700 ?
C22 H22A 0.9600 ?
C22 H22B 0.9600 ?
C22 H22C 0.9600 ?
C23 C24 1.499(8) ?
C23 H23A 0.9700 ?
C23 H23B 0.9700 ?
C24 H24A 0.9600 ?
C24 H24B 0.9600 ?
C24 H24C 0.9600 ?

loop_
_geom_torsion_atom_site_label_1
_geom_torsion_atom_site_label_2
_geom_torsion_atom_site_label_3
_geom_torsion_atom_site_label_4
_geom_torsion
Cl2 Pd1 P1 C7 -70.22(16)
Cl1 Pd1 P1 C7 104.98(16)
Cl2 Pd1 P1 C13 51.87(16)
Cl1 Pd1 P1 C13 -132.93(17)
Cl2 Pd1 P1 C1 167.79(18)
Cl1 Pd1 P1 C1 -17.02(18)
Cl2 Pd1 N1 C23 117.3(3)
Cl1 Pd1 N1 C23 -57.9(3)
Cl2 Pd1 N1 C21 -5.5(3)
Cl1 Pd1 N1 C21 179.2(3)
Cl2 Pd1 N1 C19 -126.0(3)
Cl1 Pd1 N1 C19 58.7(3)
C7 P1 C1 C6 -3.7(5)
C13 P1 C1 C6 -115.7(5)
Pd1 P1 C1 C6 119.8(5)
C7 P1 C1 C2 170.6(4)
C13 P1 C1 C2 58.6(5)
Pd1 P1 C1 C2 -65.9(5)
C6 C1 C2 C3 2.9(9)
P1 C1 C2 C3 -171.7(5)
C1 C2 C3 C4 -2.1(11)
C2 C3 C4 C5 0.3(11)
C3 C4 C5 C6 0.6(12)
C2 C1 C6 C5 -2.0(9)
P1 C1 C6 C5 172.2(5)
C4 C5 C6 C1 0.3(11)
C13 P1 C7 C12 -17.3(4)
C1 P1 C7 C12 -122.5(4)
Pd1 P1 C7 C12 108.8(4)
C13 P1 C7 C8 166.1(4)
C1 P1 C7 C8 60.9(4)
Pd1 P1 C7 C8 -67.8(4)
C12 C7 C8 C9 3.6(7)
P1 C7 C8 C9 -179.7(4)
C7 C8 C9 C10 -2.5(9)
C8 C9 C10 C11 0.6(10)
C9 C10 C11 C12 0.3(9)
C10 C11 C12 C7 0.8(8)
C8 C7 C12 C11 -2.7(7)
P1 C7 C12 C11 -179.3(4)
C7 P1 C13 C14 -50.7(4)
C1 P1 C13 C14 59.9(4)
Pd1 P1 C13 C14 -173.4(3)
C7 P1 C13 C18 135.2(4)
C1 P1 C13 C18 -114.2(4)
Pd1 P1 C13 C18 12.4(4)
C18 C13 C14 C15 -1.5(7)
P1 C13 C14 C15 -175.8(4)
C13 C14 C15 C16 0.9(8)
C14 C15 C16 C17 -0.2(8)
C15 C16 C17 C18 0.2(8)
C16 C17 C18 C13 -0.8(7)
C14 C13 C18 C17 1.5(7)
P1 C13 C18 C17 175.7(4)
C23 N1 C19 C20 168.1(5)
C21 N1 C19 C20 -70.8(6)
Pd1 N1 C19 C20 51.7(6)
C23 N1 C21 C22 53.0(6)
C19 N1 C21 C22 -66.9(6)
Pd1 N1 C21 C22 174.6(4)
C21 N1 C23 C24 60.3(6)
C19 N1 C23 C24 -179.0(5)
Pd1 N1 C23 C24 -63.9(5)
